data_4076476
loop_
_publ_author_name
'Kanda, Hideyuki'
'Kawashima, Takashi'
'Takao, Toshiro'
'Suzuki, Hiroharu'

_publ_section_title
;
 Reactions of a Triruthenium Pentahydrido Complex with Imines Leading to
 the Formation of a Perpendicularly Coordinated Iminoacyl Ligand and the
 Scission of a C&#x2550;N Bond on a Triruthenium Plane
;
_journal_issue 5
_journal_name_full Organometallics
_journal_page_first 1917
_journal_paper_doi 10.1021/om201230u
_journal_volume 31
_journal_year 2012
_chemical_formula_sum 'C32 H49 N Ru3'
_chemical_formula_weight 750.93
_chemical_name_systematic
;
 ?
;
_space_group_IT_number 2
_symmetry_cell_setting triclinic
_symmetry_space_group_name_Hall '-P 1'
_symmetry_space_group_name_H-M 'P -1'
_atom_sites_solution_hydrogens geom
_atom_sites_solution_primary direct
_atom_sites_solution_secondary difmap
_audit_creation_method SHELXL-97
_cell_angle_alpha 106.4000(16)
_cell_angle_beta 95.2240(16)
_cell_angle_gamma 113.9810(14)
_cell_formula_units_Z 2
_cell_length_a 11.0247(6)
_cell_length_b 11.0361(7)
_cell_length_c 14.8713(9)
_cell_measurement_reflns_used 17684
_cell_measurement_temperature 123(2)
_cell_measurement_theta_max 29.98
_cell_measurement_theta_min 3.01
_cell_volume 1541.60(16)
_computing_cell_refinement PROCESS-AUTO
_computing_data_collection 'PROCESS-AUTO (Rigaku, 1998)'
_computing_data_reduction 'SHELXS-97 (Sheldrick, 1990)'
_computing_molecular_graphics 'ORTEX (P.McArdle, 1995)'
_computing_publication_material SHELXL-97
_computing_structure_refinement 'SHELXL-97 (Sheldrick, 1997)'
_computing_structure_solution SHELXS-97
_diffrn_ambient_temperature 123(2)
_diffrn_detector_area_resol_mean 10
_diffrn_measured_fraction_theta_full 0.975
_diffrn_measured_fraction_theta_max 0.975
_diffrn_measurement_device_type 'Rigaku R-AXIS RAPID Imaging Plate'
_diffrn_measurement_method \w
_diffrn_radiation_monochromator graphite
_diffrn_radiation_source 'Rigaku Rotating Anode ultraX18'
_diffrn_radiation_type MoK\a
_diffrn_radiation_wavelength 0.71069
_diffrn_reflns_av_R_equivalents 0.0496
_diffrn_reflns_av_sigmaI/netI 0.0765
_diffrn_reflns_limit_h_max 15
_diffrn_reflns_limit_h_min -15
_diffrn_reflns_limit_k_max 15
_diffrn_reflns_limit_k_min -15
_diffrn_reflns_limit_l_max 20
_diffrn_reflns_limit_l_min -20
_diffrn_reflns_number 17684
_diffrn_reflns_theta_full 29.98
_diffrn_reflns_theta_max 29.98
_diffrn_reflns_theta_min 3.01
_exptl_absorpt_coefficient_mu 1.471
_exptl_absorpt_correction_type none
_exptl_crystal_colour red
_exptl_crystal_density_diffrn 1.618
_exptl_crystal_density_meas ?
_exptl_crystal_density_method 'not measured'
_exptl_crystal_description platelet
_exptl_crystal_F_000 760
_exptl_crystal_size_max 0.080
_exptl_crystal_size_mid 0.060
_exptl_crystal_size_min 0.010
_refine_diff_density_max 2.195
_refine_diff_density_min -2.216
_refine_diff_density_rms 0.234
_refine_ls_extinction_coef 0.0062(8)
_refine_ls_extinction_expression Fc^*^=kFc[1+0.001xFc^2^\l^3^/sin(2\q)]^-1/4^
_refine_ls_extinction_method SHELXL
_refine_ls_goodness_of_fit_ref 1.159
_refine_ls_hydrogen_treatment constr
_refine_ls_matrix_type full
_refine_ls_number_parameters 271
_refine_ls_number_reflns 8761
_refine_ls_number_restraints 0
_refine_ls_restrained_S_all 1.159
_refine_ls_R_factor_all 0.1164
_refine_ls_R_factor_gt 0.0640
_refine_ls_shift/su_max 0.000
_refine_ls_shift/su_mean 0.000
_refine_ls_structure_factor_coef Fsqd
_refine_ls_weighting_details 'calc w=1/[\s^2^(Fo^2^)+(0.0545P)^2^+10.3841P] where P=(Fo^2^+2Fc^2^)/3'
_refine_ls_weighting_scheme calc
_refine_ls_wR_factor_gt 0.1393
_refine_ls_wR_factor_ref 0.1832
_reflns_number_gt 5607
_reflns_number_total 8761
_reflns_threshold_expression >2sigma(I)
_cod_data_source_file om201230u_si_002.cif
_cod_data_source_block 9
_cod_depositor_comments
;
The following automatic conversions were performed:

'_symmetry_cell_setting' value 'Triclinic' changed to 'triclinic'
according to /home/saulius/struct/CIF-dictionaries/cif_core.dic
dictionary named 'cif_core.dic' version 2.4.1 from
2010-06-29.

'_exptl_absorpt_correction_type' value 'None' changed to
'none' according to
/home/saulius/struct/CIF-dictionaries/cif_core.dic dictionary named
'cif_core.dic' version 2.4.1 from 2010-06-29.

Automatic conversion script
Id: cif_fix_values 1715 2011-07-08 13:25:40Z adriana 

The following automatic conversions were performed:

'_exptl_crystal_density_meas' value 'not measured' was changed to '?'
- the value is perceived as not measured.

Automatic conversion script
Id: cif_fix_values 3008 2015-01-20 13:52:24Z robertas 
;
_cod_original_sg_symbol_H-M P-1
_cod_database_code 4076476

loop_
_symmetry_equiv_pos_as_xyz
'x, y, z'
'-x, -y, -z'

loop_
_atom_site_label
_atom_site_type_symbol
_atom_site_fract_x
_atom_site_fract_y
_atom_site_fract_z
_atom_site_U_iso_or_equiv
_atom_site_adp_type
_atom_site_occupancy
_atom_site_symmetry_multiplicity
_atom_site_calc_flag
_atom_site_refinement_flags
_atom_site_disorder_assembly
_atom_site_disorder_group
Ru1 Ru 0.19534(7) 0.31961(6) 0.32397(4) 0.03167(17) Uani 1 1 d . . .
Ru2 Ru 0.33349(6) 0.16557(6) 0.27023(4) 0.02750(16) Uani 1 1 d . A .
Ru3 Ru 0.38173(6) 0.39808(6) 0.21825(5) 0.03450(18) Uani 1 1 d . A .
N1 N 0.4069(9) 0.4524(10) 0.3626(7) 0.054(2) Uiso 0.50 1 d P A 1
C1 C 0.3846(10) 0.3371(10) 0.3890(7) 0.059(2) Uiso 0.50 1 d P A 1
C1A C 0.4069(9) 0.4524(10) 0.3626(7) 0.054(2) Uiso 0.50 1 d P A 2
N1A N 0.3846(10) 0.3371(10) 0.3890(7) 0.059(2) Uiso 0.50 1 d P A 2
C2 C 0.2117(7) 0.2152(7) 0.1933(5) 0.0242(13) Uani 1 1 d . A .
C3 C -0.0285(9) 0.2081(9) 0.3055(7) 0.043(2) Uani 1 1 d . A .
C4 C 0.0048(9) 0.3388(9) 0.2893(7) 0.044(2) Uani 1 1 d . A .
C5 C 0.0926(11) 0.4537(11) 0.3780(7) 0.052(2) Uani 1 1 d . A .
C6 C 0.1117(13) 0.3925(11) 0.4490(7) 0.061(3) Uani 1 1 d . A .
C7 C 0.0349(12) 0.2409(11) 0.4023(7) 0.053(3) Uani 1 1 d . A .
C8 C -0.1236(9) 0.0674(10) 0.2339(9) 0.060(3) Uani 1 1 d . . .
H8A H -0.1120 0.0661 0.1691 0.090 Uiso 1 1 calc R A .
H8B H -0.2178 0.0482 0.2371 0.090 Uiso 1 1 calc R . .
H8C H -0.1042 -0.0053 0.2480 0.090 Uiso 1 1 calc R . .
C9 C -0.0521(10) 0.3565(11) 0.2018(7) 0.053(2) Uani 1 1 d . . .
H9A H 0.0063 0.4508 0.2010 0.079 Uiso 1 1 calc R A .
H9B H -0.1445 0.3464 0.2028 0.079 Uiso 1 1 calc R . .
H9C H -0.0557 0.2841 0.1439 0.079 Uiso 1 1 calc R . .
C10 C 0.1499(15) 0.6102(10) 0.3978(8) 0.080(4) Uani 1 1 d . . .
H10A H 0.1203 0.6261 0.3399 0.120 Uiso 1 1 calc R A .
H10B H 0.2499 0.6536 0.4156 0.120 Uiso 1 1 calc R . .
H10C H 0.1168 0.6529 0.4509 0.120 Uiso 1 1 calc R . .
C11 C 0.1946(18) 0.4744(15) 0.5498(8) 0.097(5) Uani 1 1 d . . .
H11A H 0.2169 0.4122 0.5764 0.146 Uiso 1 1 calc R A .
H11B H 0.1424 0.5118 0.5890 0.146 Uiso 1 1 calc R . .
H11C H 0.2792 0.5531 0.5503 0.146 Uiso 1 1 calc R . .
C12 C 0.0181(15) 0.1378(13) 0.4530(9) 0.078(4) Uani 1 1 d . . .
H12A H 0.1062 0.1654 0.4945 0.117 Uiso 1 1 calc R A .
H12B H -0.0145 0.0427 0.4054 0.117 Uiso 1 1 calc R . .
H12C H -0.0483 0.1379 0.4925 0.117 Uiso 1 1 calc R . .
C13 C 0.4554(8) 0.0562(8) 0.2997(6) 0.0322(16) Uani 1 1 d . . .
C14 C 0.4221(10) 0.0245(9) 0.2001(6) 0.0401(19) Uani 1 1 d . A .
C15 C 0.2766(9) -0.0527(9) 0.1659(6) 0.0422(19) Uani 1 1 d . . .
C16 C 0.2204(7) -0.0631(7) 0.2480(6) 0.0336(16) Uani 1 1 d . A .
C17 C 0.3304(8) 0.0042(8) 0.3310(6) 0.0350(17) Uani 1 1 d . A .
C18 C 0.5966(9) 0.1248(10) 0.3632(8) 0.052(2) Uani 1 1 d . A .
H18A H 0.5985 0.1835 0.4270 0.078 Uiso 1 1 calc R . .
H18B H 0.6618 0.1841 0.3344 0.078 Uiso 1 1 calc R . .
H18C H 0.6215 0.0513 0.3695 0.078 Uiso 1 1 calc R . .
C19 C 0.5260(14) 0.0530(15) 0.1403(9) 0.076(4) Uani 1 1 d . . .
H19A H 0.4872 0.0601 0.0812 0.115 Uiso 1 1 calc R A .
H19B H 0.5513 -0.0246 0.1236 0.115 Uiso 1 1 calc R . .
H19C H 0.6073 0.1421 0.1772 0.115 Uiso 1 1 calc R . .
C20 C 0.1992(14) -0.1139(13) 0.0635(8) 0.078(4) Uani 1 1 d . A .
H20A H 0.1155 -0.1024 0.0599 0.116 Uiso 1 1 calc R . .
H20B H 0.1754 -0.2149 0.0376 0.116 Uiso 1 1 calc R . .
H20C H 0.2557 -0.0649 0.0257 0.116 Uiso 1 1 calc R . .
C21 C 0.0718(9) -0.1512(9) 0.2402(9) 0.058(3) Uani 1 1 d . . .
H21A H 0.0165 -0.1383 0.1917 0.087 Uiso 1 1 calc R A .
H21B H 0.0503 -0.1217 0.3028 0.087 Uiso 1 1 calc R . .
H21C H 0.0515 -0.2513 0.2210 0.087 Uiso 1 1 calc R . .
C22 C 0.3183(11) 0.0077(10) 0.4319(7) 0.049(2) Uani 1 1 d . . .
H22A H 0.3923 0.0953 0.4788 0.073 Uiso 1 1 calc R A .
H22B H 0.3248 -0.0739 0.4416 0.073 Uiso 1 1 calc R . .
H22C H 0.2301 0.0040 0.4410 0.073 Uiso 1 1 calc R . .
C23 C 0.4279(8) 0.3939(9) 0.0804(6) 0.040(4) Uiso 0.496(11) 1 d PG A 1
C24 C 0.3277(8) 0.4463(9) 0.0915(6) 0.031(3) Uiso 0.496(11) 1 d PG A 1
C25 C 0.3883(8) 0.5780(9) 0.1723(6) 0.035(4) Uiso 0.496(11) 1 d PG A 1
C26 C 0.5260(8) 0.6071(9) 0.2112(6) 0.043(4) Uiso 0.496(11) 1 d PG A 1
C27 C 0.5505(8) 0.4932(9) 0.1544(6) 0.029(3) Uiso 0.496(11) 1 d PG A 1
C28 C 0.4077(13) 0.2566(14) 0.0036(10) 0.075(7) Uiso 0.496(11) 1 d PG A 1
C29 C 0.1822(13) 0.3745(14) 0.0285(10) 0.094(9) Uiso 0.496(11) 1 d PG A 1
C30 C 0.3186(13) 0.6709(14) 0.2102(10) 0.082(8) Uiso 0.496(11) 1 d PG A 1
C31 C 0.6284(13) 0.7362(14) 0.2976(10) 0.084(8) Uiso 0.496(11) 1 d PG A 1
C32 C 0.6835(13) 0.4802(14) 0.1699(10) 0.074(7) Uiso 0.496(11) 1 d PG A 1
C23A C 0.5006(8) 0.4146(9) 0.0953(6) 0.040(4) Uiso 0.504(11) 1 d PG A 2
C24A C 0.3642(8) 0.3881(9) 0.0582(6) 0.038(4) Uiso 0.504(11) 1 d PG A 2
C25A C 0.3426(8) 0.5025(9) 0.1154(6) 0.034(3) Uiso 0.504(11) 1 d PG A 2
C26A C 0.4657(8) 0.5998(9) 0.1878(6) 0.037(4) Uiso 0.504(11) 1 d PG A 2
C27A C 0.5633(8) 0.5455(9) 0.1754(6) 0.031(3) Uiso 0.504(11) 1 d PG A 2
C28A C 0.5672(13) 0.3203(14) 0.0564(10) 0.079(7) Uiso 0.504(11) 1 d PG A 2
C29A C 0.2604(13) 0.2606(14) -0.0270(10) 0.085(8) Uiso 0.504(11) 1 d PG A 2
C30A C 0.2119(13) 0.5181(15) 0.1016(10) 0.097(9) Uiso 0.504(11) 1 d PG A 2
C31A C 0.4886(13) 0.7369(14) 0.2646(10) 0.097(9) Uiso 0.504(11) 1 d PG A 2
C32A C 0.7082(13) 0.6147(14) 0.2366(10) 0.089(8) Uiso 0.504(11) 1 d PG A 2

loop_
_atom_site_aniso_label
_atom_site_aniso_U_11
_atom_site_aniso_U_22
_atom_site_aniso_U_33
_atom_site_aniso_U_23
_atom_site_aniso_U_13
_atom_site_aniso_U_12
Ru1 0.0451(4) 0.0220(3) 0.0287(3) 0.0100(2) 0.0037(3) 0.0163(2)
Ru2 0.0300(3) 0.0233(3) 0.0313(3) 0.0160(2) 0.0037(2) 0.0105(2)
Ru3 0.0318(3) 0.0259(3) 0.0455(4) 0.0232(3) 0.0009(3) 0.0073(2)
C2 0.031(3) 0.024(3) 0.024(3) 0.014(3) 0.007(3) 0.015(3)
C3 0.040(4) 0.037(4) 0.067(6) 0.026(4) 0.025(4) 0.025(4)
C4 0.048(5) 0.047(5) 0.054(5) 0.023(4) 0.026(4) 0.032(4)
C5 0.083(7) 0.060(6) 0.034(5) 0.020(4) 0.012(5) 0.049(6)
C6 0.114(9) 0.066(7) 0.035(5) 0.016(5) 0.023(6) 0.071(7)
C7 0.089(7) 0.062(6) 0.059(6) 0.042(5) 0.044(6) 0.063(6)
C8 0.039(5) 0.041(5) 0.099(9) 0.021(5) 0.022(5) 0.018(4)
C9 0.054(5) 0.057(6) 0.055(6) 0.025(5) 0.005(5) 0.030(5)
C10 0.153(12) 0.042(6) 0.048(6) -0.005(5) -0.011(7) 0.068(7)
C11 0.193(17) 0.103(11) 0.037(6) 0.020(6) 0.026(8) 0.109(12)
C12 0.129(11) 0.088(9) 0.079(8) 0.057(7) 0.077(9) 0.077(9)
C13 0.037(4) 0.029(4) 0.041(4) 0.021(3) 0.008(3) 0.019(3)
C14 0.066(6) 0.045(5) 0.037(4) 0.022(4) 0.022(4) 0.043(4)
C15 0.053(5) 0.040(5) 0.042(5) 0.017(4) 0.002(4) 0.030(4)
C16 0.029(3) 0.025(3) 0.048(5) 0.013(3) 0.007(3) 0.014(3)
C17 0.046(4) 0.026(4) 0.041(4) 0.019(3) 0.010(4) 0.018(3)
C18 0.042(5) 0.044(5) 0.072(7) 0.032(5) -0.001(5) 0.017(4)
C19 0.107(10) 0.117(10) 0.077(8) 0.070(8) 0.057(8) 0.087(9)
C20 0.106(9) 0.072(8) 0.052(6) 0.004(6) -0.025(6) 0.059(7)
C21 0.037(4) 0.029(4) 0.106(9) 0.020(5) 0.014(5) 0.014(4)
C22 0.077(6) 0.054(5) 0.044(5) 0.033(4) 0.026(5) 0.042(5)

loop_
_atom_type_symbol
_atom_type_description
_atom_type_scat_dispersion_real
_atom_type_scat_dispersion_imag
_atom_type_scat_source
C C 0.0033 0.0016 'International Tables Vol C Tables 4.2.6.8 and 6.1.1.4'
H H 0.0000 0.0000 'International Tables Vol C Tables 4.2.6.8 and 6.1.1.4'
N N 0.0061 0.0033 'International Tables Vol C Tables 4.2.6.8 and 6.1.1.4'
Ru Ru -1.2594 0.8363 'International Tables Vol C Tables 4.2.6.8 and 6.1.1.4'

loop_
_geom_angle_atom_site_label_1
_geom_angle_atom_site_label_2
_geom_angle_atom_site_label_3
_geom_angle
C2 Ru1 N1 90.1(3)
C2 Ru1 C1 89.8(3)
N1 Ru1 C1 37.8(4)
C2 Ru1 C3 99.7(3)
N1 Ru1 C3 169.9(3)
C1 Ru1 C3 143.7(4)
C2 Ru1 C7 128.1(3)
N1 Ru1 C7 135.8(4)
C1 Ru1 C7 111.7(4)
C3 Ru1 C7 37.3(4)
C2 Ru1 C4 103.3(3)
N1 Ru1 C4 137.3(3)
C1 Ru1 C4 166.5(4)
C3 Ru1 C4 37.7(3)
C7 Ru1 C4 62.4(3)
C2 Ru1 C5 136.0(3)
N1 Ru1 C5 107.7(4)
C1 Ru1 C5 128.7(4)
C3 Ru1 C5 63.3(4)
C7 Ru1 C5 62.6(3)
C4 Ru1 C5 38.1(3)
C2 Ru1 C6 163.1(4)
N1 Ru1 C6 106.8(4)
C1 Ru1 C6 104.3(4)
C3 Ru1 C6 63.4(4)
C7 Ru1 C6 37.7(4)
C4 Ru1 C6 63.4(4)
C5 Ru1 C6 37.7(3)
C2 Ru1 Ru3 47.94(19)
N1 Ru1 Ru3 47.5(3)
C1 Ru1 Ru3 69.6(3)
C3 Ru1 Ru3 139.9(3)
C7 Ru1 Ru3 176.0(3)
C4 Ru1 Ru3 117.1(2)
C5 Ru1 Ru3 119.7(3)
C6 Ru1 Ru3 146.1(3)
C2 Ru1 Ru2 47.66(18)
N1 Ru1 Ru2 69.5(2)
C1 Ru1 Ru2 47.3(3)
C3 Ru1 Ru2 119.2(2)
C7 Ru1 Ru2 117.2(2)
C4 Ru1 Ru2 145.8(2)
C5 Ru1 Ru2 176.0(3)
C6 Ru1 Ru2 139.6(2)
Ru3 Ru1 Ru2 60.75(2)
C1 Ru2 C2 93.1(3)
C1 Ru2 C17 102.9(4)
C2 Ru2 C17 142.6(3)
C1 Ru2 C16 129.9(4)
C2 Ru2 C16 107.7(3)
C17 Ru2 C16 37.5(3)
C1 Ru2 C13 107.9(4)
C2 Ru2 C13 158.5(3)
C17 Ru2 C13 37.9(3)
C16 Ru2 C13 62.5(3)
C1 Ru2 C14 139.0(4)
C2 Ru2 C14 122.3(3)
C17 Ru2 C14 62.4(3)
C16 Ru2 C14 62.4(3)
C13 Ru2 C14 36.5(3)
C1 Ru2 C15 165.3(4)
C2 Ru2 C15 98.5(3)
C17 Ru2 C15 62.4(3)
C16 Ru2 C15 37.3(3)
C13 Ru2 C15 61.8(3)
C14 Ru2 C15 37.3(3)
C1 Ru2 Ru1 50.7(3)
C2 Ru2 Ru1 47.83(19)
C17 Ru2 Ru1 122.7(2)
C16 Ru2 Ru1 115.32(19)
C13 Ru2 Ru1 152.9(2)
C14 Ru2 Ru1 169.7(2)
C15 Ru2 Ru1 134.7(2)
C1 Ru2 Ru3 70.2(3)
C2 Ru2 Ru3 47.27(19)
C17 Ru2 Ru3 169.6(2)
C16 Ru2 Ru3 152.7(2)
C13 Ru2 Ru3 135.53(19)
C14 Ru2 Ru3 117.4(2)
C15 Ru2 Ru3 124.5(2)
Ru1 Ru2 Ru3 59.45(2)
N1 Ru3 C2 92.6(3)
N1 Ru3 C23 160.1(3)
C2 Ru3 C23 106.3(3)
N1 Ru3 C27 121.2(3)
C2 Ru3 C27 141.5(3)
C23 Ru3 C27 38.91(17)
N1 Ru3 C24 145.5(3)
C2 Ru3 C24 99.1(3)
C23 Ru3 C24 38.80(18)
C27 Ru3 C24 64.5(3)
N1 Ru3 C26A 106.7(3)
C2 Ru3 C26A 144.4(3)
C23 Ru3 C26A 61.0(3)
C27 Ru3 C26A 47.4(3)
C24 Ru3 C26A 49.0(3)
N1 Ru3 C26 99.4(3)
C2 Ru3 C26 161.7(3)
C23 Ru3 C26 64.1(3)
C27 Ru3 C26 37.99(17)
C24 Ru3 C26 63.4(3)
C26A Ru3 C26 17.6(3)
N1 Ru3 C25 110.4(3)
C2 Ru3 C25 124.9(3)
C23 Ru3 C25 64.0(3)
C27 Ru3 C25 63.5(3)
C24 Ru3 C25 37.84(16)
C26A Ru3 C25 20.0(3)
C26 Ru3 C25 37.41(16)
N1 Ru3 C25A 131.9(3)
C2 Ru3 C25A 108.4(3)
C23 Ru3 C25A 48.1(3)
C27 Ru3 C25A 64.1(3)
C24 Ru3 C25A 14.5(3)
C26A Ru3 C25A 37.10(17)
C26 Ru3 C25A 53.3(3)
C25 Ru3 C25A 23.5(3)
N1 Ru3 C27A 112.4(3)
C2 Ru3 C27A 153.7(3)
C23 Ru3 C27A 48.0(3)
C27 Ru3 C27A 13.2(3)
C24 Ru3 C27A 65.2(3)
C26A Ru3 C27A 36.91(17)
C26 Ru3 C27A 25.2(3)
C25 Ru3 C27A 55.1(3)
C25A Ru3 C27A 61.2(3)
N1 Ru3 C24A 167.2(3)
C2 Ru3 C24A 96.7(3)
C23 Ru3 C24A 17.8(3)
C27 Ru3 C24A 53.8(3)
C24 Ru3 C24A 23.7(3)
C26A Ru3 C24A 60.9(3)
C26 Ru3 C24A 69.6(3)
C25 Ru3 C24A 57.0(3)
C25A Ru3 C24A 36.20(16)
C27A Ru3 C24A 60.1(2)
C1 N1 Ru3 110.2(7)
C1 N1 Ru1 72.1(6)
Ru3 N1 Ru1 82.3(3)
N1 C1 Ru2 109.6(7)
N1 C1 Ru1 70.1(6)
Ru2 C1 Ru1 82.0(4)
Ru2 C2 Ru3 85.6(3)
Ru2 C2 Ru1 84.5(3)
Ru3 C2 Ru1 84.0(3)
C7 C3 C4 107.9(8)
C7 C3 C8 127.9(8)
C4 C3 C8 123.9(9)
C7 C3 Ru1 71.7(5)
C4 C3 Ru1 71.6(5)
C8 C3 Ru1 126.7(6)
C3 C4 C5 107.9(8)
C3 C4 C9 126.7(9)
C5 C4 C9 125.1(8)
C3 C4 Ru1 70.7(5)
C5 C4 Ru1 71.2(5)
C9 C4 Ru1 128.8(6)
C6 C5 C4 108.1(9)
C6 C5 C10 124.2(9)
C4 C5 C10 127.7(8)
C6 C5 Ru1 71.6(5)
C4 C5 Ru1 70.7(5)
C10 C5 Ru1 125.8(8)
C7 C6 C5 106.4(9)
C7 C6 C11 128.5(10)
C5 C6 C11 125.1(10)
C7 C6 Ru1 70.4(5)
C5 C6 Ru1 70.7(5)
C11 C6 Ru1 124.0(9)
C3 C7 C6 109.8(7)
C3 C7 C12 126.4(10)
C6 C7 C12 123.7(10)
C3 C7 Ru1 71.0(5)
C6 C7 Ru1 71.9(6)
C12 C7 Ru1 127.2(7)
C14 C13 C17 108.2(7)
C14 C13 C18 126.5(8)
C17 C13 C18 125.2(8)
C14 C13 Ru2 71.8(4)
C17 C13 Ru2 70.1(4)
C18 C13 Ru2 126.5(5)
C13 C14 C15 108.8(7)
C13 C14 C19 123.7(9)
C15 C14 C19 127.1(9)
C13 C14 Ru2 71.7(4)
C15 C14 Ru2 72.3(4)
C19 C14 Ru2 127.7(6)
C16 C15 C14 107.3(7)
C16 C15 C20 126.6(9)
C14 C15 C20 126.1(9)
C16 C15 Ru2 70.0(4)
C14 C15 Ru2 70.4(5)
C20 C15 Ru2 126.1(6)
C17 C16 C15 108.1(7)
C17 C16 C21 128.1(8)
C15 C16 C21 123.1(8)
C17 C16 Ru2 70.6(4)
C15 C16 Ru2 72.7(4)
C21 C16 Ru2 129.7(5)
C16 C17 C13 107.6(7)
C16 C17 C22 126.0(8)
C13 C17 C22 126.2(8)
C16 C17 Ru2 71.8(4)
C13 C17 Ru2 72.0(4)
C22 C17 Ru2 126.0(5)
C24 C23 C27 108.0
C24 C23 C28 126.0
C27 C23 C28 126.0
C24 C23 Ru3 72.3(3)
C27 C23 Ru3 71.8(3)
C28 C23 Ru3 121.6(3)
C23 C24 C25 108.0
C23 C24 C29 126.0
C25 C24 C29 126.0
C23 C24 Ru3 68.9(3)
C25 C24 Ru3 73.3(3)
C29 C24 Ru3 123.4(3)
C26 C25 C24 108.0
C26 C25 C30 126.0
C24 C25 C30 126.0
C26 C25 Ru3 71.0(3)
C24 C25 Ru3 68.8(3)
C30 C25 Ru3 125.7(3)
C25 C26 C27 108.0
C25 C26 C31 126.0
C27 C26 C31 126.0
C25 C26 Ru3 71.5(3)
C27 C26 Ru3 68.6(3)
C31 C26 Ru3 125.4(3)
C26 C27 C23 108.0
C26 C27 C32 126.0
C23 C27 C32 126.0
C26 C27 Ru3 73.4(3)
C23 C27 Ru3 69.3(3)
C32 C27 Ru3 122.9(3)
C24A C23A C27A 108.0
C24A C23A C28A 126.0
C27A C23A C28A 126.0
C24A C23A Ru3 71.7(3)
C27A C23A Ru3 69.6(3)
C28A C23A Ru3 124.3(3)
C23A C24A C25A 108.0
C23A C24A C29A 126.0
C25A C24A C29A 126.0
C23A C24A Ru3 72.7(3)
C25A C24A Ru3 69.2(3)
C29A C24A Ru3 123.7(3)
C24A C25A C26A 108.0
C24A C25A C30A 126.0
C26A C25A C30A 126.0
C24A C25A Ru3 74.6(3)
C26A C25A Ru3 70.2(3)
C30A C25A Ru3 120.9(3)
C27A C26A C25A 108.0
C27A C26A C31A 126.0
C25A C26A C31A 126.0
C27A C26A Ru3 73.6(3)
C25A C26A Ru3 72.7(3)
C31A C26A Ru3 119.6(3)
C23A C27A C26A 108.0
C23A C27A C32A 126.0
C26A C27A C32A 126.0
C23A C27A Ru3 74.4(3)
C26A C27A Ru3 69.5(3)
C32A C27A Ru3 121.7(3)

loop_
_geom_bond_atom_site_label_1
_geom_bond_atom_site_label_2
_geom_bond_distance
Ru1 C2 2.027(7)
Ru1 N1 2.103(9)
Ru1 C1 2.128(10)
Ru1 C3 2.213(8)
Ru1 C7 2.222(9)
Ru1 C4 2.224(9)
Ru1 C5 2.231(9)
Ru1 C6 2.242(9)
Ru1 Ru3 2.7120(9)
Ru1 Ru2 2.7218(8)
Ru2 C1 2.021(10)
Ru2 C2 2.021(6)
Ru2 C17 2.204(7)
Ru2 C16 2.220(7)
Ru2 C13 2.228(7)
Ru2 C14 2.229(7)
Ru2 C15 2.255(9)
Ru2 Ru3 2.7477(8)
Ru3 N1 2.019(10)
Ru3 C2 2.024(7)
Ru3 C23 2.149(9)
Ru3 C27 2.182(9)
Ru3 C24 2.193(9)
Ru3 C26A 2.233(9)
Ru3 C26 2.246(9)
Ru3 C25 2.253(9)
Ru3 C25A 2.266(9)
Ru3 C27A 2.287(9)
Ru3 C24A 2.337(9)
N1 C1 1.370(13)
C3 C7 1.417(14)
C3 C4 1.433(11)
C3 C8 1.477(13)
C4 C5 1.453(14)
C4 C9 1.491(13)
C5 C6 1.446(13)
C5 C10 1.503(14)
C6 C7 1.444(15)
C6 C11 1.488(16)
C7 C12 1.496(13)
C13 C14 1.397(11)
C13 C17 1.439(11)
C13 C18 1.503(11)
C14 C15 1.433(13)
C14 C19 1.501(13)
C15 C16 1.430(12)
C15 C20 1.489(13)
C16 C17 1.423(11)
C16 C21 1.500(11)
C17 C22 1.510(11)
C23 C24 1.443(5)
C23 C27 1.443(5)
C23 C28 1.534(6)
C24 C25 1.443(5)
C24 C29 1.534(6)
C25 C26 1.443(5)
C25 C30 1.534(6)
C26 C27 1.443(5)
C26 C31 1.534(6)
C27 C32 1.534(6)
C23A C24A 1.432(6)
C23A C27A 1.432(6)
C23A C28A 1.522(6)
C24A C25A 1.432(6)
C24A C29A 1.522(6)
C25A C26A 1.432(6)
C25A C30A 1.522(6)
C26A C27A 1.432(6)
C26A C31A 1.522(6)
C27A C32A 1.522(6)

loop_
_geom_torsion_atom_site_label_1
_geom_torsion_atom_site_label_2
_geom_torsion_atom_site_label_3
_geom_torsion_atom_site_label_4
_geom_torsion
C2 Ru1 Ru2 C1 146.6(4)
N1 Ru1 Ru2 C1 36.6(4)
C3 Ru1 Ru2 C1 -137.8(5)
C7 Ru1 Ru2 C1 -95.3(5)
C4 Ru1 Ru2 C1 -175.5(5)
C5 Ru1 Ru2 C1 -9(4)
C6 Ru1 Ru2 C1 -55.6(6)
Ru3 Ru1 Ru2 C1 88.5(4)
N1 Ru1 Ru2 C2 -110.0(4)
C1 Ru1 Ru2 C2 -146.6(4)
C3 Ru1 Ru2 C2 75.6(4)
C7 Ru1 Ru2 C2 118.1(4)
C4 Ru1 Ru2 C2 37.9(5)
C5 Ru1 Ru2 C2 -156(4)
C6 Ru1 Ru2 C2 157.8(6)
Ru3 Ru1 Ru2 C2 -58.1(3)
C2 Ru1 Ru2 C17 -133.8(4)
N1 Ru1 Ru2 C17 116.2(4)
C1 Ru1 Ru2 C17 79.6(4)
C3 Ru1 Ru2 C17 -58.2(4)
C7 Ru1 Ru2 C17 -15.8(4)
C4 Ru1 Ru2 C17 -96.0(5)
C5 Ru1 Ru2 C17 70(4)
C6 Ru1 Ru2 C17 24.0(6)
Ru3 Ru1 Ru2 C17 168.1(3)
C2 Ru1 Ru2 C16 -91.5(3)
N1 Ru1 Ru2 C16 158.5(4)
C1 Ru1 Ru2 C16 121.9(4)
C3 Ru1 Ru2 C16 -15.9(4)
C7 Ru1 Ru2 C16 26.6(4)
C4 Ru1 Ru2 C16 -53.6(5)
C5 Ru1 Ru2 C16 113(4)
C6 Ru1 Ru2 C16 66.4(6)
Ru3 Ru1 Ru2 C16 -149.6(2)
C2 Ru1 Ru2 C13 -170.2(5)
N1 Ru1 Ru2 C13 79.8(5)
C1 Ru1 Ru2 C13 43.2(6)
C3 Ru1 Ru2 C13 -94.6(5)
C7 Ru1 Ru2 C13 -52.1(5)
C4 Ru1 Ru2 C13 -132.3(6)
C5 Ru1 Ru2 C13 34(4)
C6 Ru1 Ru2 C13 -12.3(7)
Ru3 Ru1 Ru2 C13 131.7(4)
C2 Ru1 Ru2 C14 -16.7(13)
N1 Ru1 Ru2 C14 -126.7(13)
C1 Ru1 Ru2 C14 -163.3(13)
C3 Ru1 Ru2 C14 58.9(13)
C7 Ru1 Ru2 C14 101.4(13)
C4 Ru1 Ru2 C14 21.2(13)
C5 Ru1 Ru2 C14 -173(4)
C6 Ru1 Ru2 C14 141.2(14)
Ru3 Ru1 Ru2 C14 -74.8(13)
C2 Ru1 Ru2 C15 -51.9(4)
N1 Ru1 Ru2 C15 -161.9(4)
C1 Ru1 Ru2 C15 161.5(5)
C3 Ru1 Ru2 C15 23.7(4)
C7 Ru1 Ru2 C15 66.2(5)
C4 Ru1 Ru2 C15 -14.0(5)
C5 Ru1 Ru2 C15 152(4)
C6 Ru1 Ru2 C15 106.0(6)
Ru3 Ru1 Ru2 C15 -110.0(3)
C2 Ru1 Ru2 Ru3 58.1(2)
N1 Ru1 Ru2 Ru3 -51.9(3)
C1 Ru1 Ru2 Ru3 -88.5(4)
C3 Ru1 Ru2 Ru3 133.7(3)
C7 Ru1 Ru2 Ru3 176.2(3)
C4 Ru1 Ru2 Ru3 95.9(4)
C5 Ru1 Ru2 Ru3 -98(4)
C6 Ru1 Ru2 Ru3 -144.1(5)
C2 Ru3 N1 C1 42.9(7)
C23 Ru3 N1 C1 -118.4(10)
C27 Ru3 N1 C1 -117.5(7)
C24 Ru3 N1 C1 153.0(6)
C26A Ru3 N1 C1 -167.4(6)
C26 Ru3 N1 C1 -151.0(7)
C25 Ru3 N1 C1 171.9(6)
C25A Ru3 N1 C1 160.7(6)
C27A Ru3 N1 C1 -128.6(7)
C24A Ru3 N1 C1 179.5(12)
C2 Ru3 N1 Ru1 -24.7(3)
C23 Ru3 N1 Ru1 174.0(8)
C27 Ru3 N1 Ru1 174.9(3)
C24 Ru3 N1 Ru1 85.4(6)
C26A Ru3 N1 Ru1 125.0(3)
C26 Ru3 N1 Ru1 141.4(3)
C25 Ru3 N1 Ru1 104.3(3)
C25A Ru3 N1 Ru1 93.1(4)
C27A Ru3 N1 Ru1 163.8(3)
C24A Ru3 N1 Ru1 111.9(14)
C2 Ru1 N1 C1 -89.6(6)
C3 Ru1 N1 C1 105.2(19)
C7 Ru1 N1 C1 62.7(7)
C4 Ru1 N1 C1 160.5(6)
C5 Ru1 N1 C1 131.3(6)
C6 Ru1 N1 C1 91.8(6)
Ru3 Ru1 N1 C1 -114.2(6)
Ru2 Ru1 N1 C1 -45.7(5)
C2 Ru1 N1 Ru3 24.6(3)
C1 Ru1 N1 Ru3 114.2(6)
C3 Ru1 N1 Ru3 -140.6(18)
C7 Ru1 N1 Ru3 176.9(3)
C4 Ru1 N1 Ru3 -85.3(5)
C5 Ru1 N1 Ru3 -114.4(3)
C6 Ru1 N1 Ru3 -154.0(3)
Ru2 Ru1 N1 Ru3 68.6(2)
Ru3 N1 C1 Ru2 -1.0(8)
Ru1 N1 C1 Ru2 73.3(5)
Ru3 N1 C1 Ru1 -74.3(5)
C2 Ru2 C1 N1 -41.4(7)
C17 Ru2 C1 N1 172.7(7)
C16 Ru2 C1 N1 -157.6(6)
C13 Ru2 C1 N1 133.6(7)
C14 Ru2 C1 N1 110.0(7)
C15 Ru2 C1 N1 176.9(11)
Ru1 Ru2 C1 N1 -65.5(6)
Ru3 Ru2 C1 N1 0.7(6)
C2 Ru2 C1 Ru1 24.1(3)
C17 Ru2 C1 Ru1 -121.9(3)
C16 Ru2 C1 Ru1 -92.1(4)
C13 Ru2 C1 Ru1 -160.9(2)
C14 Ru2 C1 Ru1 175.5(3)
C15 Ru2 C1 Ru1 -117.6(13)
Ru3 Ru2 C1 Ru1 66.2(2)
C2 Ru1 C1 N1 90.3(6)
C3 Ru1 C1 N1 -163.4(6)
C7 Ru1 C1 N1 -138.2(6)
C4 Ru1 C1 N1 -76.5(16)
C5 Ru1 C1 N1 -66.5(7)
C6 Ru1 C1 N1 -99.1(6)
Ru3 Ru1 C1 N1 45.8(5)
Ru2 Ru1 C1 N1 114.3(7)
C2 Ru1 C1 Ru2 -24.0(3)
N1 Ru1 C1 Ru2 -114.3(7)
C3 Ru1 C1 Ru2 82.3(6)
C7 Ru1 C1 Ru2 107.5(4)
C4 Ru1 C1 Ru2 169.2(13)
C5 Ru1 C1 Ru2 179.2(3)
C6 Ru1 C1 Ru2 146.5(4)
Ru3 Ru1 C1 Ru2 -68.5(2)
C1 Ru2 C2 Ru3 59.2(3)
C17 Ru2 C2 Ru3 175.3(4)
C16 Ru2 C2 Ru3 -167.1(3)
C13 Ru2 C2 Ru3 -107.8(7)
C14 Ru2 C2 Ru3 -99.0(3)
C15 Ru2 C2 Ru3 -130.0(3)
Ru1 Ru2 C2 Ru3 84.4(2)
C1 Ru2 C2 Ru1 -25.3(3)
C17 Ru2 C2 Ru1 90.8(5)
C16 Ru2 C2 Ru1 108.5(3)
C13 Ru2 C2 Ru1 167.8(6)
C14 Ru2 C2 Ru1 176.5(3)
C15 Ru2 C2 Ru1 145.6(3)
Ru3 Ru2 C2 Ru1 -84.4(2)
N1 Ru3 C2 Ru2 -59.4(3)
C23 Ru3 C2 Ru2 114.1(3)
C27 Ru3 C2 Ru2 93.2(4)
C24 Ru3 C2 Ru2 153.2(3)
C26A Ru3 C2 Ru2 176.8(4)
C26 Ru3 C2 Ru2 169.9(8)
C25 Ru3 C2 Ru2 -176.5(3)
C25A Ru3 C2 Ru2 164.6(3)
C27A Ru3 C2 Ru2 102.8(6)
C24A Ru3 C2 Ru2 129.4(3)
N1 Ru3 C2 Ru1 25.6(3)
C23 Ru3 C2 Ru1 -161.0(3)
C27 Ru3 C2 Ru1 178.2(4)
C24 Ru3 C2 Ru1 -121.8(3)
C26A Ru3 C2 Ru1 -98.3(5)
C26 Ru3 C2 Ru1 -105.2(9)
C25 Ru3 C2 Ru1 -91.6(3)
C25A Ru3 C2 Ru1 -110.5(3)
C27A Ru3 C2 Ru1 -172.3(5)
C24A Ru3 C2 Ru1 -145.7(2)
N1 Ru1 C2 Ru2 61.7(3)
C1 Ru1 C2 Ru2 23.9(3)
C3 Ru1 C2 Ru2 -121.0(3)
C7 Ru1 C2 Ru2 -94.0(4)
C4 Ru1 C2 Ru2 -159.3(3)
C5 Ru1 C2 Ru2 177.6(4)
C6 Ru1 C2 Ru2 -122.9(10)
Ru3 Ru1 C2 Ru2 86.1(2)
N1 Ru1 C2 Ru3 -24.4(3)
C1 Ru1 C2 Ru3 -62.2(3)
C3 Ru1 C2 Ru3 152.9(3)
C7 Ru1 C2 Ru3 179.9(3)
C4 Ru1 C2 Ru3 114.6(3)
C5 Ru1 C2 Ru3 91.5(5)
C6 Ru1 C2 Ru3 151.0(9)
Ru2 Ru1 C2 Ru3 -86.1(2)
C2 Ru1 C3 C7 144.0(5)
N1 Ru1 C3 C7 -51(2)
C1 Ru1 C3 C7 40.8(8)
C4 Ru1 C3 C7 -116.8(7)
C5 Ru1 C3 C7 -79.1(5)
C6 Ru1 C3 C7 -36.7(5)
Ru3 Ru1 C3 C7 175.6(3)
Ru2 Ru1 C3 C7 97.4(5)
C2 Ru1 C3 C4 -99.2(5)
N1 Ru1 C3 C4 66(2)
C1 Ru1 C3 C4 157.6(6)
C7 Ru1 C3 C4 116.8(7)
C5 Ru1 C3 C4 37.7(5)
C6 Ru1 C3 C4 80.1(6)
Ru3 Ru1 C3 C4 -67.6(6)
Ru2 Ru1 C3 C4 -145.8(4)
C2 Ru1 C3 C8 19.8(9)
N1 Ru1 C3 C8 -175.2(17)
C1 Ru1 C3 C8 -83.3(11)
C7 Ru1 C3 C8 -124.1(10)
C4 Ru1 C3 C8 119.0(11)
C5 Ru1 C3 C8 156.7(10)
C6 Ru1 C3 C8 -160.8(10)
Ru3 Ru1 C3 C8 51.4(9)
Ru2 Ru1 C3 C8 -26.8(9)
C7 C3 C4 C5 1.0(10)
C8 C3 C4 C5 175.7(8)
Ru1 C3 C4 C5 -61.9(6)
C7 C3 C4 C9 -172.5(8)
C8 C3 C4 C9 2.3(13)
Ru1 C3 C4 C9 124.6(9)
C7 C3 C4 Ru1 62.9(6)
C8 C3 C4 Ru1 -122.4(8)
C2 Ru1 C4 C3 88.7(6)
N1 Ru1 C4 C3 -166.4(6)
C1 Ru1 C4 C3 -104.9(15)
C7 Ru1 C4 C3 -37.6(6)
C5 Ru1 C4 C3 -117.5(8)
C6 Ru1 C4 C3 -80.2(6)
Ru3 Ru1 C4 C3 138.0(5)
Ru2 Ru1 C4 C3 60.9(7)
C2 Ru1 C4 C5 -153.8(5)
N1 Ru1 C4 C5 -48.8(8)
C1 Ru1 C4 C5 12.7(17)
C3 Ru1 C4 C5 117.5(8)
C7 Ru1 C4 C5 80.0(6)
C6 Ru1 C4 C5 37.4(6)
Ru3 Ru1 C4 C5 -104.5(5)
Ru2 Ru1 C4 C5 178.5(4)
C2 Ru1 C4 C9 -33.4(9)
N1 Ru1 C4 C9 71.6(10)
C1 Ru1 C4 C9 133.0(14)
C3 Ru1 C4 C9 -122.1(11)
C7 Ru1 C4 C9 -159.6(10)
C5 Ru1 C4 C9 120.4(10)
C6 Ru1 C4 C9 157.8(10)
Ru3 Ru1 C4 C9 15.9(9)
Ru2 Ru1 C4 C9 -61.2(10)
C3 C4 C5 C6 -0.6(11)
C9 C4 C5 C6 173.0(9)
Ru1 C4 C5 C6 -62.2(7)
C3 C4 C5 C10 -177.6(10)
C9 C4 C5 C10 -3.9(16)
Ru1 C4 C5 C10 120.9(12)
C3 C4 C5 Ru1 61.6(6)
C9 C4 C5 Ru1 -124.8(9)
C2 Ru1 C5 C6 155.8(6)
N1 Ru1 C5 C6 -94.8(7)
C1 Ru1 C5 C6 -58.7(9)
C3 Ru1 C5 C6 80.2(7)
C7 Ru1 C5 C6 38.2(7)
C4 Ru1 C5 C6 117.6(9)
Ru3 Ru1 C5 C6 -145.5(6)
Ru2 Ru1 C5 C6 -50(4)
C2 Ru1 C5 C4 38.2(8)
N1 Ru1 C5 C4 147.6(5)
C1 Ru1 C5 C4 -176.2(5)
C3 Ru1 C5 C4 -37.4(5)
C7 Ru1 C5 C4 -79.4(6)
C6 Ru1 C5 C4 -117.6(9)
Ru3 Ru1 C5 C4 97.0(5)
Ru2 Ru1 C5 C4 -167(4)
C2 Ru1 C5 C10 -84.9(9)
N1 Ru1 C5 C10 24.5(9)
C1 Ru1 C5 C10 60.6(9)
C3 Ru1 C5 C10 -160.5(9)
C7 Ru1 C5 C10 157.5(9)
C4 Ru1 C5 C10 -123.1(10)
C6 Ru1 C5 C10 119.3(12)
Ru3 Ru1 C5 C10 -26.2(9)
Ru2 Ru1 C5 C10 69(4)
C4 C5 C6 C7 0.0(11)
C10 C5 C6 C7 177.1(10)
Ru1 C5 C6 C7 -61.7(7)
C4 C5 C6 C11 -179.7(11)
C10 C5 C6 C11 -2.7(19)
Ru1 C5 C6 C11 118.6(12)
C4 C5 C6 Ru1 61.7(7)
C10 C5 C6 Ru1 -121.3(11)
C2 Ru1 C6 C7 38.4(13)
N1 Ru1 C6 C7 -146.4(6)
C1 Ru1 C6 C7 -107.2(6)
C3 Ru1 C6 C7 36.2(5)
C4 Ru1 C6 C7 78.6(6)
C5 Ru1 C6 C7 116.3(9)
Ru3 Ru1 C6 C7 178.2(4)
Ru2 Ru1 C6 C7 -68.5(7)
C2 Ru1 C6 C5 -77.9(13)
N1 Ru1 C6 C5 97.3(7)
C1 Ru1 C6 C5 136.5(7)
C3 Ru1 C6 C5 -80.0(7)
C7 Ru1 C6 C5 -116.3(9)
C4 Ru1 C6 C5 -37.7(6)
Ru3 Ru1 C6 C5 61.9(9)
Ru2 Ru1 C6 C5 175.3(5)
C2 Ru1 C6 C11 162.2(9)
N1 Ru1 C6 C11 -22.6(10)
C1 Ru1 C6 C11 16.6(10)
C3 Ru1 C6 C11 160.0(10)
C7 Ru1 C6 C11 123.8(11)
C4 Ru1 C6 C11 -157.6(11)
C5 Ru1 C6 C11 -120.0(13)
Ru3 Ru1 C6 C11 -58.0(11)
Ru2 Ru1 C6 C11 55.3(12)
C4 C3 C7 C6 -1.0(10)
C8 C3 C7 C6 -175.5(9)
Ru1 C3 C7 C6 61.8(7)
C4 C3 C7 C12 174.4(9)
C8 C3 C7 C12 -0.1(15)
Ru1 C3 C7 C12 -122.8(9)
C4 C3 C7 Ru1 -62.8(6)
C8 C3 C7 Ru1 122.7(9)
C5 C6 C7 C3 0.7(11)
C11 C6 C7 C3 -179.6(11)
Ru1 C6 C7 C3 -61.3(6)
C5 C6 C7 C12 -174.9(9)
C11 C6 C7 C12 4.8(18)
Ru1 C6 C7 C12 123.2(10)
C5 C6 C7 Ru1 61.9(7)
C11 C6 C7 Ru1 -118.4(13)
C2 Ru1 C7 C3 -47.5(6)
N1 Ru1 C7 C3 168.7(5)
C1 Ru1 C7 C3 -155.4(5)
C4 Ru1 C7 C3 38.0(5)
C5 Ru1 C7 C3 81.1(5)
C6 Ru1 C7 C3 119.3(7)
Ru3 Ru1 C7 C3 -46(3)
Ru2 Ru1 C7 C3 -103.4(4)
C2 Ru1 C7 C6 -166.7(5)
N1 Ru1 C7 C6 49.5(7)
C1 Ru1 C7 C6 85.3(6)
C3 Ru1 C7 C6 -119.3(7)
C4 Ru1 C7 C6 -81.3(6)
C5 Ru1 C7 C6 -38.2(6)
Ru3 Ru1 C7 C6 -165(3)
Ru2 Ru1 C7 C6 137.3(5)
C2 Ru1 C7 C12 74.3(12)
N1 Ru1 C7 C12 -69.5(12)
C1 Ru1 C7 C12 -33.6(12)
C3 Ru1 C7 C12 121.8(13)
C4 Ru1 C7 C12 159.7(12)
C5 Ru1 C7 C12 -157.1(12)
C6 Ru1 C7 C12 -119.0(13)
Ru3 Ru1 C7 C12 76(4)
Ru2 Ru1 C7 C12 18.3(12)
C1 Ru2 C13 C14 -153.8(5)
C2 Ru2 C13 C14 12.5(10)
C17 Ru2 C13 C14 118.0(7)
C16 Ru2 C13 C14 79.9(5)
C15 Ru2 C13 C14 37.6(5)
Ru1 Ru2 C13 C14 172.3(4)
Ru3 Ru2 C13 C14 -74.2(6)
C1 Ru2 C13 C17 88.2(5)
C2 Ru2 C13 C17 -105.5(8)
C16 Ru2 C13 C17 -38.1(5)
C14 Ru2 C13 C17 -118.0(7)
C15 Ru2 C13 C17 -80.4(5)
Ru1 Ru2 C13 C17 54.4(7)
Ru3 Ru2 C13 C17 167.8(4)
C1 Ru2 C13 C18 -31.5(8)
C2 Ru2 C13 C18 134.8(8)
C17 Ru2 C13 C18 -119.7(10)
C16 Ru2 C13 C18 -157.7(8)
C14 Ru2 C13 C18 122.4(10)
C15 Ru2 C13 C18 159.9(9)
Ru1 Ru2 C13 C18 -65.3(9)
Ru3 Ru2 C13 C18 48.1(9)
C17 C13 C14 C15 -2.2(8)
C18 C13 C14 C15 174.3(7)
Ru2 C13 C14 C15 -63.2(5)
C17 C13 C14 C19 -175.4(8)
C18 C13 C14 C19 1.2(13)
Ru2 C13 C14 C19 123.6(9)
C17 C13 C14 Ru2 61.0(5)
C18 C13 C14 Ru2 -122.4(8)
C1 Ru2 C14 C13 39.8(8)
C2 Ru2 C14 C13 -174.6(4)
C17 Ru2 C14 C13 -37.7(5)
C16 Ru2 C14 C13 -80.3(5)
C15 Ru2 C14 C13 -117.5(7)
Ru1 Ru2 C14 C13 -160.0(10)
Ru3 Ru2 C14 C13 130.6(4)
C1 Ru2 C14 C15 157.3(6)
C2 Ru2 C14 C15 -57.1(6)
C17 Ru2 C14 C15 79.8(5)
C16 Ru2 C14 C15 37.2(5)
C13 Ru2 C14 C15 117.5(7)
Ru1 Ru2 C14 C15 -42.5(15)
Ru3 Ru2 C14 C15 -111.9(4)
C1 Ru2 C14 C19 -79.1(10)
C2 Ru2 C14 C19 66.5(10)
C17 Ru2 C14 C19 -156.6(10)
C16 Ru2 C14 C19 160.8(10)
C13 Ru2 C14 C19 -118.9(12)
C15 Ru2 C14 C19 123.6(11)
Ru1 Ru2 C14 C19 81.1(17)
Ru3 Ru2 C14 C19 11.7(10)
C13 C14 C15 C16 2.2(8)
C19 C14 C15 C16 175.0(8)
Ru2 C14 C15 C16 -60.6(5)
C13 C14 C15 C20 -176.2(8)
C19 C14 C15 C20 -3.4(14)
Ru2 C14 C15 C20 121.0(9)
C13 C14 C15 Ru2 62.8(5)
C19 C14 C15 Ru2 -124.3(9)
C1 Ru2 C15 C16 33.1(16)
C2 Ru2 C15 C16 -108.2(5)
C17 Ru2 C15 C16 37.8(4)
C13 Ru2 C15 C16 80.9(5)
C14 Ru2 C15 C16 117.7(6)
Ru1 Ru2 C15 C16 -72.1(5)
Ru3 Ru2 C15 C16 -151.3(4)
C1 Ru2 C15 C14 -84.6(15)
C2 Ru2 C15 C14 134.1(5)
C17 Ru2 C15 C14 -79.9(5)
C16 Ru2 C15 C14 -117.7(6)
C13 Ru2 C15 C14 -36.8(4)
Ru1 Ru2 C15 C14 170.2(3)
Ru3 Ru2 C15 C14 91.0(4)
C1 Ru2 C15 C20 154.4(13)
C2 Ru2 C15 C20 13.1(10)
C17 Ru2 C15 C20 159.1(11)
C16 Ru2 C15 C20 121.3(11)
C13 Ru2 C15 C20 -157.8(11)
C14 Ru2 C15 C20 -121.0(12)
Ru1 Ru2 C15 C20 49.3(11)
Ru3 Ru2 C15 C20 -29.9(11)
C14 C15 C16 C17 -1.3(8)
C20 C15 C16 C17 177.1(8)
Ru2 C15 C16 C17 -62.1(5)
C14 C15 C16 C21 -172.6(7)
C20 C15 C16 C21 5.8(13)
Ru2 C15 C16 C21 126.5(7)
C14 C15 C16 Ru2 60.9(5)
C20 C15 C16 Ru2 -120.8(9)
C1 Ru2 C16 C17 -52.5(6)
C2 Ru2 C16 C17 -162.4(4)
C13 Ru2 C16 C17 38.4(5)
C14 Ru2 C16 C17 79.8(5)
C15 Ru2 C16 C17 117.0(6)
Ru1 Ru2 C16 C17 -111.4(4)
Ru3 Ru2 C16 C17 176.7(4)
C1 Ru2 C16 C15 -169.6(5)
C2 Ru2 C16 C15 80.5(5)
C17 Ru2 C16 C15 -117.0(6)
C13 Ru2 C16 C15 -78.6(5)
C14 Ru2 C16 C15 -37.2(4)
Ru1 Ru2 C16 C15 131.6(4)
Ru3 Ru2 C16 C15 59.6(6)
C1 Ru2 C16 C21 71.4(10)
C2 Ru2 C16 C21 -38.5(9)
C17 Ru2 C16 C21 124.0(11)
C13 Ru2 C16 C21 162.4(10)
C14 Ru2 C16 C21 -156.2(10)
C15 Ru2 C16 C21 -119.0(11)
Ru1 Ru2 C16 C21 12.6(10)
Ru3 Ru2 C16 C21 -59.4(11)
C15 C16 C17 C13 -0.1(8)
C21 C16 C17 C13 170.7(7)
Ru2 C16 C17 C13 -63.6(5)
C15 C16 C17 C22 -174.8(7)
C21 C16 C17 C22 -4.0(12)
Ru2 C16 C17 C22 121.8(8)
C15 C16 C17 Ru2 63.5(5)
C21 C16 C17 Ru2 -125.8(8)
C14 C13 C17 C16 1.4(8)
C18 C13 C17 C16 -175.2(7)
Ru2 C13 C17 C16 63.5(5)
C14 C13 C17 C22 176.1(7)
C18 C13 C17 C22 -0.5(12)
Ru2 C13 C17 C22 -121.9(8)
C14 C13 C17 Ru2 -62.0(5)
C18 C13 C17 Ru2 121.3(7)
C1 Ru2 C17 C16 141.3(5)
C2 Ru2 C17 C16 28.2(7)
C13 Ru2 C17 C16 -116.1(7)
C14 Ru2 C17 C16 -79.7(5)
C15 Ru2 C17 C16 -37.5(5)
Ru1 Ru2 C17 C16 89.9(4)
Ru3 Ru2 C17 C16 -171.4(9)
C1 Ru2 C17 C13 -102.6(5)
C2 Ru2 C17 C13 144.4(5)
C16 Ru2 C17 C13 116.1(7)
C14 Ru2 C17 C13 36.4(5)
C15 Ru2 C17 C13 78.7(5)
Ru1 Ru2 C17 C13 -153.9(4)
Ru3 Ru2 C17 C13 -55.3(14)
C1 Ru2 C17 C22 19.5(8)
C2 Ru2 C17 C22 -93.5(8)
C16 Ru2 C17 C22 -121.8(9)
C13 Ru2 C17 C22 122.1(10)
C14 Ru2 C17 C22 158.5(9)
C15 Ru2 C17 C22 -159.2(9)
Ru1 Ru2 C17 C22 -31.8(8)
Ru3 Ru2 C17 C22 66.8(15)
N1 Ru3 C23 C24 -115.3(10)
C2 Ru3 C23 C24 84.2(3)
C27 Ru3 C23 C24 -116.53(16)
C26A Ru3 C23 C24 -59.5(3)
C26 Ru3 C23 C24 -79.05(17)
C25 Ru3 C23 C24 -37.27(11)
C25A Ru3 C23 C24 -16.2(4)
C27A Ru3 C23 C24 -102.6(3)
C24A Ru3 C23 C24 25.0(10)
N1 Ru3 C23 C27 1.3(10)
C2 Ru3 C23 C27 -159.3(3)
C24 Ru3 C23 C27 116.53(16)
C26A Ru3 C23 C27 57.0(3)
C26 Ru3 C23 C27 37.47(11)
C25 Ru3 C23 C27 79.26(18)
C25A Ru3 C23 C27 100.3(4)
C27A Ru3 C23 C27 13.9(4)
C24A Ru3 C23 C27 141.6(10)
N1 Ru3 C23 C28 122.9(10)
C2 Ru3 C23 C28 -37.7(3)
C27 Ru3 C23 C28 121.61(16)
C24 Ru3 C23 C28 -121.86(15)
C26A Ru3 C23 C28 178.6(3)
C26 Ru3 C23 C28 159.09(7)
C25 Ru3 C23 C28 -159.13(6)
C25A Ru3 C23 C28 -138.1(4)
C27A Ru3 C23 C28 135.6(4)
C24A Ru3 C23 C28 -96.8(10)
C27 C23 C24 C25 0.0
C28 C23 C24 C25 180.0
Ru3 C23 C24 C25 63.3(3)
C27 C23 C24 C29 180.0
C28 C23 C24 C29 0.0
Ru3 C23 C24 C29 -116.7(3)
C27 C23 C24 Ru3 -63.3(3)
C28 C23 C24 Ru3 116.7(3)
N1 Ru3 C24 C23 147.1(6)
C2 Ru3 C24 C23 -104.8(3)
C27 Ru3 C24 C23 38.51(12)
C26A Ru3 C24 C23 93.2(3)
C26 Ru3 C24 C23 80.98(18)
C25 Ru3 C24 C23 117.46(17)
C25A Ru3 C24 C23 123.6(12)
C27A Ru3 C24 C23 53.1(3)
C24A Ru3 C24 C23 -18.7(8)
N1 Ru3 C24 C25 29.6(6)
C2 Ru3 C24 C25 137.7(3)
C23 Ru3 C24 C25 -117.46(17)
C27 Ru3 C24 C25 -78.95(19)
C26A Ru3 C24 C25 -24.3(4)
C26 Ru3 C24 C25 -36.48(12)
C25A Ru3 C24 C25 6.1(12)
C27A Ru3 C24 C25 -64.4(3)
C24A Ru3 C24 C25 -136.2(7)
N1 Ru3 C24 C29 -92.9(6)
C2 Ru3 C24 C29 15.2(3)
C23 Ru3 C24 C29 120.03(16)
C27 Ru3 C24 C29 158.54(7)
C26A Ru3 C24 C29 -146.8(4)
C26 Ru3 C24 C29 -158.99(7)
C25 Ru3 C24 C29 -122.51(17)
C25A Ru3 C24 C29 -116.4(12)
C27A Ru3 C24 C29 173.1(3)
C24A Ru3 C24 C29 101.3(7)
C23 C24 C25 C26 0.0
C29 C24 C25 C26 180.0
Ru3 C24 C25 C26 60.5(3)
C23 C24 C25 C30 180.0
C29 C24 C25 C30 0.0
Ru3 C24 C25 C30 -119.5(3)
C23 C24 C25 Ru3 -60.5(3)
C29 C24 C25 Ru3 119.5(3)
N1 Ru3 C25 C26 78.5(4)
C2 Ru3 C25 C26 -173.0(4)
C23 Ru3 C25 C26 -80.7(2)
C27 Ru3 C25 C26 -37.10(13)
C24 Ru3 C25 C26 -118.90(17)
C26A Ru3 C25 C26 -4.5(9)
C25A Ru3 C25 C26 -122.7(7)
C27A Ru3 C25 C26 -25.2(4)
C24A Ru3 C25 C26 -99.5(3)
N1 Ru3 C25 C24 -162.6(4)
C2 Ru3 C25 C24 -54.1(3)
C23 Ru3 C25 C24 38.21(13)
C27 Ru3 C25 C24 81.8(2)
C26A Ru3 C25 C24 114.4(9)
C26 Ru3 C25 C24 118.90(17)
C25A Ru3 C25 C24 -3.8(8)
C27A Ru3 C25 C24 93.7(3)
C24A Ru3 C25 C24 19.4(3)
N1 Ru3 C25 C30 -42.8(4)
C2 Ru3 C25 C30 65.8(4)
C23 Ru3 C25 C30 158.08(7)
C27 Ru3 C25 C30 -158.33(7)
C24 Ru3 C25 C30 119.87(18)
C26A Ru3 C25 C30 -125.7(9)
C26 Ru3 C25 C30 -121.23(18)
C25A Ru3 C25 C30 116.0(7)
C27A Ru3 C25 C30 -146.5(3)
C24A Ru3 C25 C30 139.3(3)
C24 C25 C26 C27 0.0
C30 C25 C26 C27 180.0
Ru3 C25 C26 C27 59.1(3)
C24 C25 C26 C31 180.0
C30 C25 C26 C31 0.0
Ru3 C25 C26 C31 -120.9(3)
C24 C25 C26 Ru3 -59.1(3)
C30 C25 C26 Ru3 120.9(3)
N1 Ru3 C26 C25 -111.4(3)
C2 Ru3 C26 C25 18.5(9)
C23 Ru3 C26 C25 80.4(2)
C27 Ru3 C26 C25 118.73(18)
C24 Ru3 C26 C25 36.90(12)
C26A Ru3 C26 C25 5.1(10)
C25A Ru3 C26 C25 24.7(4)
C27A Ru3 C26 C25 124.6(7)
C24A Ru3 C26 C25 61.9(3)
N1 Ru3 C26 C27 129.8(3)
C2 Ru3 C26 C27 -100.2(10)
C23 Ru3 C26 C27 -38.37(12)
C24 Ru3 C26 C27 -81.8(2)
C26A Ru3 C26 C27 -113.7(10)
C25 Ru3 C26 C27 -118.73(18)
C25A Ru3 C26 C27 -94.0(3)
C27A Ru3 C26 C27 5.9(7)
C24A Ru3 C26 C27 -56.8(3)
N1 Ru3 C26 C31 10.1(3)
C2 Ru3 C26 C31 140.0(9)
C23 Ru3 C26 C31 -158.11(7)
C27 Ru3 C26 C31 -119.73(17)
C24 Ru3 C26 C31 158.44(7)
C26A Ru3 C26 C31 126.6(10)
C25 Ru3 C26 C31 121.54(17)
C25A Ru3 C26 C31 146.3(3)
C27A Ru3 C26 C31 -113.8(7)
C24A Ru3 C26 C31 -176.5(3)
C25 C26 C27 C23 0.0
C31 C26 C27 C23 180.0
Ru3 C26 C27 C23 61.0(3)
C25 C26 C27 C32 180.0
C31 C26 C27 C32 0.0
Ru3 C26 C27 C32 -119.0(3)
C25 C26 C27 Ru3 -61.0(3)
C31 C26 C27 Ru3 119.0(3)
C24 C23 C27 C26 0.0
C28 C23 C27 C26 180.0
Ru3 C23 C27 C26 -63.6(3)
C24 C23 C27 C32 180.0
C28 C23 C27 C32 0.0
Ru3 C23 C27 C32 116.4(3)
C24 C23 C27 Ru3 63.6(3)
C28 C23 C27 Ru3 -116.4(3)
N1 Ru3 C27 C26 -62.3(4)
C2 Ru3 C27 C26 150.2(5)
C23 Ru3 C27 C26 117.22(16)
C24 Ru3 C27 C26 78.82(18)
C26A Ru3 C27 C26 22.1(4)
C25 Ru3 C27 C26 36.53(12)
C25A Ru3 C27 C26 62.8(3)
C27A Ru3 C27 C26 -11.1(14)
C24A Ru3 C27 C26 103.6(3)
N1 Ru3 C27 C23 -179.5(4)
C2 Ru3 C27 C23 33.0(4)
C24 Ru3 C27 C23 -38.40(12)
C26A Ru3 C27 C23 -95.2(4)
C26 Ru3 C27 C23 -117.22(16)
C25 Ru3 C27 C23 -80.69(19)
C25A Ru3 C27 C23 -54.5(3)
C27A Ru3 C27 C23 -128.3(13)
C24A Ru3 C27 C23 -13.6(3)
N1 Ru3 C27 C32 60.2(4)
C2 Ru3 C27 C32 -87.3(5)
C23 Ru3 C27 C32 -120.25(17)
C24 Ru3 C27 C32 -158.66(7)
C26A Ru3 C27 C32 144.6(4)
C26 Ru3 C27 C32 122.53(16)
C25 Ru3 C27 C32 159.06(6)
C25A Ru3 C27 C32 -174.7(3)
C27A Ru3 C27 C32 111.5(14)
C24A Ru3 C27 C32 -133.9(3)
N1 Ru3 C23A C24A -158.4(6)
C2 Ru3 C23A C24A 59.3(3)
C23 Ru3 C23A C24A 6.0(10)
C27 Ru3 C23A C24A -129.8(7)
C24 Ru3 C23A C24A -21.4(3)
C26A Ru3 C23A C24A -79.96(19)
C26 Ru3 C23A C24A -100.2(3)
C25 Ru3 C23A C24A -60.6(3)
C25A Ru3 C23A C24A -37.05(12)
C27A Ru3 C23A C24A -118.02(17)
N1 Ru3 C23A C27A -40.3(6)
C2 Ru3 C23A C27A 177.3(3)
C23 Ru3 C23A C27A 124.1(9)
C27 Ru3 C23A C27A -11.8(7)
C24 Ru3 C23A C27A 96.6(3)
C26A Ru3 C23A C27A 38.06(13)
C26 Ru3 C23A C27A 17.9(3)
C25 Ru3 C23A C27A 57.4(3)
C25A Ru3 C23A C27A 81.0(2)
C24A Ru3 C23A C27A 118.02(17)
N1 Ru3 C23A C28A 80.0(6)
C2 Ru3 C23A C28A -62.3(3)
C23 Ru3 C23A C28A -115.6(10)
C27 Ru3 C23A C28A 108.6(7)
C24 Ru3 C23A C28A -143.0(3)
C26A Ru3 C23A C28A 158.43(7)
C26 Ru3 C23A C28A 138.2(3)
C25 Ru3 C23A C28A 177.8(3)
C25A Ru3 C23A C28A -158.66(7)
C27A Ru3 C23A C28A 120.37(18)
C24A Ru3 C23A C28A -121.61(17)
C27A C23A C24A C25A 0.0
C28A C23A C24A C25A 180.0
Ru3 C23A C24A C25A 60.5(3)
C27A C23A C24A C29A 180.0
C28A C23A C24A C29A 0.0
Ru3 C23A C24A C29A -119.5(3)
C27A C23A C24A Ru3 -60.5(3)
C28A C23A C24A Ru3 119.5(3)
N1 Ru3 C24A C23A 93.7(15)
C2 Ru3 C24A C23A -130.1(3)
C23 Ru3 C24A C23A -6.1(10)
C27 Ru3 C24A C23A 22.9(3)
C24 Ru3 C24A C23A 132.7(7)
C26A Ru3 C24A C23A 79.35(19)
C26 Ru3 C24A C23A 62.5(3)
C25 Ru3 C24A C23A 102.3(3)
C25A Ru3 C24A C23A 117.70(17)
C27A Ru3 C24A C23A 36.69(12)
N1 Ru3 C24A C25A -24.0(15)
C2 Ru3 C24A C25A 112.3(3)
C23 Ru3 C24A C25A -123.8(10)
C27 Ru3 C24A C25A -94.8(3)
C24 Ru3 C24A C25A 15.0(8)
C26A Ru3 C24A C25A -38.35(12)
C26 Ru3 C24A C25A -55.2(3)
C25 Ru3 C24A C25A -15.4(3)
C27A Ru3 C24A C25A -81.0(2)
N1 Ru3 C24A C29A -144.2(15)
C2 Ru3 C24A C29A -7.9(3)
C23 Ru3 C24A C29A 116.1(10)
C27 Ru3 C24A C29A 145.0(3)
C24 Ru3 C24A C29A -105.2(7)
C26A Ru3 C24A C29A -158.49(7)
C26 Ru3 C24A C29A -175.3(3)
C25 Ru3 C24A C29A -135.6(3)
C25A Ru3 C24A C29A -120.14(17)
C27A Ru3 C24A C29A 158.85(7)
C23A C24A C25A C26A 0.0
C29A C24A C25A C26A 180.0
Ru3 C24A C25A C26A 62.7(3)
C23A C24A C25A C30A 180.0
C29A C24A C25A C30A 0.0
Ru3 C24A C25A C30A -117.3(3)
C23A C24A C25A Ru3 -62.7(3)
C29A C24A C25A Ru3 117.3(3)
N1 Ru3 C25A C24A 173.1(4)
C2 Ru3 C25A C24A -75.7(3)
C23 Ru3 C25A C24A 19.9(4)
C27 Ru3 C25A C24A 63.3(3)
C24 Ru3 C25A C24A -24.6(12)
C26A Ru3 C25A C24A 116.06(16)
C26 Ru3 C25A C24A 106.4(3)
C25 Ru3 C25A C24A 146.0(7)
C27A Ru3 C25A C24A 77.82(18)
N1 Ru3 C25A C26A 57.0(4)
C2 Ru3 C25A C26A 168.2(3)
C23 Ru3 C25A C26A -96.1(4)
C27 Ru3 C25A C26A -52.7(3)
C24 Ru3 C25A C26A -140.7(12)
C26 Ru3 C25A C26A -9.7(4)
C25 Ru3 C25A C26A 29.9(8)
C27A Ru3 C25A C26A -38.24(12)
C24A Ru3 C25A C26A -116.06(16)
N1 Ru3 C25A C30A -63.9(4)
C2 Ru3 C25A C30A 47.4(3)
C23 Ru3 C25A C30A 143.0(4)
C27 Ru3 C25A C30A -173.6(3)
C24 Ru3 C25A C30A 98.5(12)
C26A Ru3 C25A C30A -120.85(16)
C26 Ru3 C25A C30A -130.5(3)
C25 Ru3 C25A C30A -91.0(7)
C27A Ru3 C25A C30A -159.09(6)
C24A Ru3 C25A C30A 123.09(16)
C24A C25A C26A C27A 0.0
C30A C25A C26A C27A 180.0
Ru3 C25A C26A C27A 65.6(3)
C24A C25A C26A C31A 180.0
C30A C25A C26A C31A 0.0
Ru3 C25A C26A C31A -114.4(3)
C24A C25A C26A Ru3 -65.6(3)
C30A C25A C26A Ru3 114.4(3)
N1 Ru3 C26A C27A 105.2(3)
C2 Ru3 C26A C27A -134.8(5)
C23 Ru3 C26A C27A -57.7(3)
C27 Ru3 C26A C27A -12.0(4)
C24 Ru3 C26A C27A -103.3(4)
C26 Ru3 C26A C27A 38.0(10)
C25 Ru3 C26A C27A -151.0(9)
C25A Ru3 C26A C27A -115.44(15)
C24A Ru3 C26A C27A -78.03(17)
N1 Ru3 C26A C25A -139.3(3)
C2 Ru3 C26A C25A -19.4(5)
C23 Ru3 C26A C25A 57.8(3)
C27 Ru3 C26A C25A 103.5(4)
C24 Ru3 C26A C25A 12.1(4)
C26 Ru3 C26A C25A 153.4(10)
C25 Ru3 C26A C25A -35.6(9)
C27A Ru3 C26A C25A 115.44(16)
C24A Ru3 C26A C25A 37.41(11)
N1 Ru3 C26A C31A -17.3(3)
C2 Ru3 C26A C31A 102.7(5)
C23 Ru3 C26A C31A 179.8(3)
C27 Ru3 C26A C31A -134.5(4)
C24 Ru3 C26A C31A 134.2(4)
C26 Ru3 C26A C31A -84.5(10)
C25 Ru3 C26A C31A 86.5(9)
C25A Ru3 C26A C31A 122.06(15)
C27A Ru3 C26A C31A -122.50(14)
C24A Ru3 C26A C31A 159.47(6)
C24A C23A C27A C26A 0.0
C28A C23A C27A C26A 180.0
Ru3 C23A C27A C26A -61.8(3)
C24A C23A C27A C32A 180.0
C28A C23A C27A C32A 0.0
Ru3 C23A C27A C32A 118.2(3)
C24A C23A C27A Ru3 61.8(3)
C28A C23A C27A Ru3 -118.2(3)
C25A C26A C27A C23A 0.0
C31A C26A C27A C23A 180.0
Ru3 C26A C27A C23A 65.0(3)
C25A C26A C27A C32A 180.0
C31A C26A C27A C32A 0.0
Ru3 C26A C27A C32A -115.0(3)
C25A C26A C27A Ru3 -65.0(3)
C31A C26A C27A Ru3 115.0(3)
N1 Ru3 C27A C23A 155.2(4)
C2 Ru3 C27A C23A -5.4(7)
C23 Ru3 C27A C23A -20.1(4)
C27 Ru3 C27A C23A 21.4(14)
C24 Ru3 C27A C23A -62.5(3)
C26A Ru3 C27A C23A -116.51(16)
C26 Ru3 C27A C23A -142.4(7)
C25 Ru3 C27A C23A -104.9(3)
C25A Ru3 C27A C23A -78.06(19)
C24A Ru3 C27A C23A -36.31(11)
N1 Ru3 C27A C26A -88.2(4)
C2 Ru3 C27A C26A 111.1(7)
C23 Ru3 C27A C26A 96.4(4)
C27 Ru3 C27A C26A 137.9(13)
C24 Ru3 C27A C26A 54.0(3)
C26 Ru3 C27A C26A -25.9(7)
C25 Ru3 C27A C26A 11.6(4)
C25A Ru3 C27A C26A 38.45(12)
C24A Ru3 C27A C26A 80.20(18)
N1 Ru3 C27A C32A 32.2(4)
C2 Ru3 C27A C32A -128.4(6)
C23 Ru3 C27A C32A -143.1(4)
C27 Ru3 C27A C32A -101.6(13)
C24 Ru3 C27A C32A 174.5(3)
C26A Ru3 C27A C32A 120.45(16)
C26 Ru3 C27A C32A 94.5(7)
C25 Ru3 C27A C32A 132.1(3)
C25A Ru3 C27A C32A 158.90(6)
C24A Ru3 C27A C32A -159.35(7)
